data_7131279
loop_
_publ_author_name
'Zhang, Jia'
'Li, Songyi'
'Fang, Huayi'

_publ_section_title
;
 C-H bond activations by the
 HO&#x2d9;/(Salophen<sup><i>t</i>-Bu</sup>)Co(II) radical pair generated
 <i>via</i> homolysis of a terminal Co(III)-OH bond.
;
_journal_issue 22
_journal_name_full 'Chemical communications (Cambridge, England)'
_journal_page_first 3245
_journal_page_last 3248
_journal_paper_doi 10.1039/d3cc00146f
_journal_volume 59
_journal_year 2023
_chemical_formula_moiety 'C31 H35 Co N2 O3'
_chemical_formula_sum 'C31 H35 Co N2 O3'
_chemical_formula_weight 542.54
_space_group_crystal_system monoclinic
_space_group_IT_number 15
_space_group_name_Hall '-C 2yc'
_space_group_name_H-M_alt 'C 1 2/c 1'
_atom_sites_solution_hydrogens geom
_atom_sites_solution_primary other
_audit_update_record
;
2022-11-20 deposited with the CCDC.	2023-02-15 downloaded from the CCDC.
;
_cell_angle_alpha 90
_cell_angle_beta 98.7650(10)
_cell_angle_gamma 90
_cell_formula_units_Z 8
_cell_length_a 12.39220(10)
_cell_length_b 16.0308(2)
_cell_length_c 27.8061(3)
_cell_measurement_reflns_used 9947
_cell_measurement_temperature 100.(2)
_cell_measurement_theta_max 79.4150
_cell_measurement_theta_min 4.5890
_cell_volume 5459.36(10)
_computing_cell_refinement 'CrysAlisPro 1.171.40.84a (Rigaku OD, 2020)'
_computing_data_collection 'CrysAlisPro 1.171.40.84a (Rigaku OD, 2020)'
_computing_data_reduction 'CrysAlisPro 1.171.40.84a (Rigaku OD, 2020)'
_computing_molecular_graphics 'shelXle (C.B. Huebschle, rev 833)'
_computing_structure_refinement 'SHELXL-2016/6 (Sheldrick, 2016)'
_computing_structure_solution 'SHELXT 2014/5 (Sheldrick, 2014)'
_diffrn_ambient_temperature 100.(2)
_diffrn_detector_area_resol_mean 10.0000
_diffrn_measured_fraction_theta_full 0.979
_diffrn_measured_fraction_theta_max 0.979
_diffrn_measurement_device_type 'XtaLAB AFC12 (RINC): Kappa single'
_diffrn_measurement_method '\w scans'
_diffrn_radiation_monochromator mirror
_diffrn_radiation_type 'Cu K\a'
_diffrn_radiation_wavelength 1.54178
_diffrn_reflns_av_R_equivalents 0.0220
_diffrn_reflns_av_unetI/netI 0.0249
_diffrn_reflns_limit_h_max 11
_diffrn_reflns_limit_h_min -15
_diffrn_reflns_limit_k_max 19
_diffrn_reflns_limit_k_min -17
_diffrn_reflns_limit_l_max 29
_diffrn_reflns_limit_l_min -33
_diffrn_reflns_number 13893
_diffrn_reflns_theta_full 70.05
_diffrn_reflns_theta_max 70.05
_diffrn_reflns_theta_min 4.63
_diffrn_source 'Rotating-anode X-ray tube (dual wavelength)'
_diffrn_source_type 'Rigaku (Cu) X-ray DW Source'
_exptl_absorpt_coefficient_mu 5.197
_exptl_absorpt_correction_T_max 0.42
_exptl_absorpt_correction_T_min 0.30
_exptl_absorpt_correction_type multi-scan
_exptl_absorpt_process_details
;
CrysAlisPro 1.171.40.84a (Rigaku Oxford Diffraction, 2020)
Empirical absorption correction using spherical harmonics,
implemented in SCALE3 ABSPACK scaling algorithm.
;
_exptl_crystal_colour Black
_exptl_crystal_density_diffrn 1.320
_exptl_crystal_density_method 'not measured'
_exptl_crystal_description Block
_exptl_crystal_F_000 2288
_exptl_crystal_size_max 0.300
_exptl_crystal_size_mid 0.200
_exptl_crystal_size_min 0.200
_refine_diff_density_max 0.386
_refine_diff_density_min -0.419
_refine_ls_extinction_method none
_refine_ls_goodness_of_fit_ref 1.079
_refine_ls_hydrogen_treatment constr
_refine_ls_matrix_type full
_refine_ls_number_parameters 341
_refine_ls_number_reflns 5077
_refine_ls_number_restraints 0
_refine_ls_restrained_S_all 1.079
_refine_ls_R_factor_all 0.0332
_refine_ls_R_factor_gt 0.0318
_refine_ls_shift/su_max 0.001
_refine_ls_shift/su_mean 0.000
_refine_ls_structure_factor_coef Fsqd
_refine_ls_weighting_details 'w=1/[\s^2^(Fo^2^)+(0.0575P)^2^+2.9010P] where P=(Fo^2^+2Fc^2^)/3'
_refine_ls_weighting_scheme calc
_refine_ls_wR_factor_gt 0.0895
_refine_ls_wR_factor_ref 0.0901
_reflns_number_gt 4836
_reflns_number_total 5077
_reflns_threshold_expression 'I > 2\s(I)'
_cod_data_source_file d3cc00146f3.cif
_cod_data_source_block exp2334
_cod_depositor_comments 'Adding full bibliography for 7131278--7131282.cif.'
_cod_database_code 7131279

loop_
_space_group_symop_operation_xyz
'x, y, z'
'-x, y, -z+1/2'
'x+1/2, y+1/2, z'
'-x+1/2, y+1/2, -z+1/2'
'-x, -y, -z'
'x, -y, z-1/2'
'-x+1/2, -y+1/2, -z'
'x+1/2, -y+1/2, z-1/2'

loop_
_atom_site_type_symbol
_atom_site_label
_atom_site_fract_x
_atom_site_fract_y
_atom_site_fract_z
_atom_site_U_iso_or_equiv
_atom_site_adp_type
_atom_site_calc_flag
_atom_site_refinement_flags_adp
_atom_site_refinement_flags_occupancy
_atom_site_refinement_flags_posn
_atom_site_occupancy
_atom_site_disorder_assembly
_atom_site_disorder_group
Co Co1 0.33109(2) 0.55130(2) 0.30973(2) 0.01310(9) Uani d . . . 1 . .
C C1 0.36577(11) 0.72371(9) 0.33737(5) 0.0148(3) Uani d . . . 1 . .
N N1 0.36596(10) 0.60716(8) 0.25480(4) 0.0154(3) Uani d . . . 1 . .
O O1 0.34671(9) 0.64638(6) 0.34891(4) 0.0157(2) Uani d . . . 1 . .
O O2 0.31216(9) 0.49508(6) 0.36693(4) 0.0166(2) Uani d . . . 1 . .
C C2 0.38122(12) 0.78604(10) 0.37497(6) 0.0169(3) Uani d . . . 1 . .
N N2 0.34696(11) 0.45369(8) 0.27462(5) 0.0156(3) Uani d . . . 1 . .
C C3 0.39802(13) 0.86742(10) 0.36122(6) 0.0197(3) Uani d . . . 1 . .
H H3 0.407174 0.908379 0.385186 0.024 Uiso calc U . R 1 . .
O O3 0.13697(9) 0.69543(7) 0.26075(4) 0.0233(3) Uani d . . . 1 . .
C C7 0.37399(12) 0.68835(10) 0.25047(5) 0.0162(3) Uani d . . . 1 . .
H H7 0.380315 0.709061 0.219785 0.019 Uiso calc U . R 1 . .
C C6 0.37387(12) 0.74736(9) 0.28856(5) 0.0163(3) Uani d . . . 1 . .
C C5 0.38996(12) 0.83246(10) 0.27712(6) 0.0183(3) Uani d . . . 1 . .
H H5 0.392318 0.84807 0.245085 0.022 Uiso calc U . R 1 . .
C C4 0.40194(13) 0.89127(10) 0.31297(6) 0.0210(3) Uani d . . . 1 . .
H H4 0.412662 0.946902 0.305475 0.025 Uiso calc U . R 1 . .
C C8 0.37626(13) 0.55313(9) 0.21523(6) 0.0162(3) Uani d . . . 1 . .
C C9 0.39825(13) 0.57668(11) 0.16927(6) 0.0209(3) Uani d . . . 1 . .
H H9 0.406442 0.632702 0.16193 0.025 Uiso calc U . R 1 . .
C C10 0.40771(14) 0.51591(11) 0.13483(6) 0.0236(3) Uani d . . . 1 . .
H H10 0.422553 0.53128 0.104252 0.028 Uiso calc U . R 1 . .
C C11 0.39517(14) 0.43164(11) 0.14558(6) 0.0230(3) Uani d . . . 1 . .
H H11 0.401122 0.391383 0.122047 0.028 Uiso calc U . R 1 . .
C C12 0.37393(13) 0.40770(10) 0.19104(6) 0.0198(3) Uani d . . . 1 . .
H H12 0.365038 0.351624 0.198056 0.024 Uiso calc U . R 1 . .
C C13 0.36600(12) 0.46845(10) 0.22624(5) 0.0167(3) Uani d . . . 1 . .
C C14 0.34366(12) 0.37739(10) 0.29124(6) 0.0170(3) Uani d . . . 1 . .
H H14 0.357287 0.334291 0.270592 0.02 Uiso calc U . R 1 . .
C C15 0.32106(13) 0.35493(9) 0.33806(6) 0.0172(3) Uani d . . . 1 . .
C C16 0.31747(13) 0.26797(10) 0.34788(6) 0.0200(3) Uani d . . . 1 . .
H H16 0.329129 0.229631 0.324098 0.024 Uiso calc U . R 1 . .
C C17 0.29699(14) 0.24067(10) 0.39203(6) 0.0227(3) Uani d . . . 1 . .
H H17 0.295259 0.183855 0.398644 0.027 Uiso calc U . R 1 . .
C C18 0.27849(13) 0.29944(10) 0.42750(6) 0.0189(3) Uani d . . . 1 . .
H H18 0.26483 0.279803 0.457469 0.023 Uiso calc U . R 1 . .
C C19 0.27951(12) 0.38495(9) 0.42022(5) 0.0162(3) Uani d . . . 1 . .
C C20 0.30427(12) 0.41486(10) 0.37419(5) 0.0158(3) Uani d . . . 1 . .
C C21 0.38526(13) 0.76211(9) 0.42849(6) 0.0182(3) Uani d . . . 1 . .
C C22 0.39793(15) 0.83865(10) 0.46214(6) 0.0242(3) Uani d . . . 1 . .
H H22A 0.464193 0.867506 0.458682 0.036 Uiso calc U . R 1 . .
H H22B 0.400664 0.820907 0.49528 0.036 Uiso calc U . R 1 . .
H H22C 0.336848 0.875358 0.453489 0.036 Uiso calc U . R 1 . .
C C23 0.48476(14) 0.70525(10) 0.44352(6) 0.0221(3) Uani d . . . 1 . .
H H23A 0.477379 0.655651 0.423949 0.033 Uiso calc U . R 1 . .
H H23B 0.488885 0.690377 0.477191 0.033 Uiso calc U . R 1 . .
H H23C 0.550095 0.734275 0.43879 0.033 Uiso calc U . R 1 . .
C C24 0.28023(13) 0.71704(10) 0.43717(6) 0.0215(3) Uani d . . . 1 . .
H H24A 0.218596 0.752975 0.427907 0.032 Uiso calc U . R 1 . .
H H24B 0.285249 0.703041 0.471007 0.032 Uiso calc U . R 1 . .
H H24C 0.271345 0.666994 0.418013 0.032 Uiso calc U . R 1 . .
C C25 0.25480(13) 0.44598(9) 0.45947(6) 0.0162(3) Uani d . . . 1 . .
C C26 0.35561(14) 0.50036(10) 0.47611(6) 0.0222(3) Uani d . . . 1 . .
H H26A 0.375524 0.529591 0.448641 0.033 Uiso calc U . R 1 . .
H H26B 0.415204 0.465588 0.490214 0.033 Uiso calc U . R 1 . .
H H26C 0.339108 0.539887 0.49989 0.033 Uiso calc U . R 1 . .
C C27 0.22691(14) 0.40144(10) 0.50490(6) 0.0215(3) Uani d . . . 1 . .
H H27A 0.164515 0.366146 0.495914 0.032 Uiso calc U . R 1 . .
H H27B 0.210772 0.442129 0.528115 0.032 Uiso calc U . R 1 . .
H H27C 0.288019 0.368203 0.519064 0.032 Uiso calc U . R 1 . .
C C28 0.15615(13) 0.50001(9) 0.43882(6) 0.0202(3) Uani d . . . 1 . .
H H28A 0.172698 0.530723 0.411216 0.03 Uiso calc U . R 1 . .
H H28B 0.140111 0.538232 0.463352 0.03 Uiso calc U . R 1 . .
H H28C 0.094012 0.464831 0.428987 0.03 Uiso calc U . R 1 . .
C C29 0.17310(14) 0.55500(9) 0.28338(6) 0.0195(3) Uani d . . . 1 . .
H H29A 0.162285 0.54114 0.249022 0.023 Uiso calc U . R 1 . .
H H29B 0.13422 0.514295 0.300047 0.023 Uiso calc U . R 1 . .
C C30 0.12949(12) 0.63980(10) 0.29022(6) 0.0177(3) Uani d . . . 1 . .
C C31 0.07177(14) 0.65509(11) 0.33315(6) 0.0244(4) Uani d . . . 1 . .
H H31A 0.059805 0.713862 0.336372 0.037 Uiso calc U . R 1 . .
H H31B 0.115778 0.634609 0.362152 0.037 Uiso calc U . R 1 . .
H H31C 0.002839 0.626585 0.328356 0.037 Uiso calc U . R 1 . .

loop_
_atom_site_aniso_label
_atom_site_aniso_U_11
_atom_site_aniso_U_22
_atom_site_aniso_U_33
_atom_site_aniso_U_12
_atom_site_aniso_U_13
_atom_site_aniso_U_23
Co1 0.01466(15) 0.01218(14) 0.01358(14) -0.00137(8) 0.00570(10) 0.00016(8)
C1 0.0100(7) 0.0150(7) 0.0199(7) 0.0005(5) 0.0041(5) 0.0014(6)
N1 0.0129(6) 0.0176(6) 0.0160(6) -0.0005(5) 0.0035(5) -0.0003(5)
O1 0.0181(5) 0.0134(5) 0.0168(5) -0.0016(4) 0.0058(4) 0.0008(4)
O2 0.0210(5) 0.0118(5) 0.0181(5) -0.0021(4) 0.0064(4) 0.0002(4)
C2 0.0129(7) 0.0170(7) 0.0217(7) -0.0005(6) 0.0051(6) 0.0000(6)
N2 0.0144(6) 0.0182(7) 0.0151(6) -0.0012(5) 0.0051(5) 0.0000(5)
C3 0.0184(8) 0.0156(7) 0.0252(8) -0.0004(6) 0.0039(6) -0.0011(6)
O3 0.0198(6) 0.0245(6) 0.0263(6) 0.0010(5) 0.0054(5) 0.0078(5)
C7 0.0128(7) 0.0186(7) 0.0179(7) -0.0003(6) 0.0042(6) 0.0043(6)
C6 0.0125(7) 0.0166(7) 0.0202(7) -0.0005(6) 0.0039(6) 0.0033(6)
C5 0.0144(7) 0.0180(7) 0.0229(8) -0.0001(6) 0.0043(6) 0.0058(6)
C4 0.0197(8) 0.0140(7) 0.0294(8) -0.0014(6) 0.0033(6) 0.0048(6)
C8 0.0134(8) 0.0188(8) 0.0169(7) -0.0014(5) 0.0042(6) -0.0001(5)
C9 0.0210(8) 0.0231(8) 0.0191(8) -0.0035(6) 0.0050(6) 0.0021(6)
C10 0.0254(9) 0.0302(9) 0.0165(7) -0.0042(7) 0.0071(6) 0.0005(7)
C11 0.0226(8) 0.0281(8) 0.0194(8) -0.0034(7) 0.0073(6) -0.0062(7)
C12 0.0186(8) 0.0215(8) 0.0203(7) -0.0017(6) 0.0062(6) -0.0022(6)
C13 0.0135(7) 0.0216(7) 0.0157(7) -0.0011(6) 0.0047(6) -0.0002(6)
C14 0.0157(7) 0.0166(7) 0.0193(7) 0.0002(6) 0.0050(6) -0.0018(6)
C15 0.0160(7) 0.0158(7) 0.0204(7) -0.0007(6) 0.0045(6) 0.0001(6)
C16 0.0227(8) 0.0160(7) 0.0219(8) 0.0006(6) 0.0056(6) -0.0018(6)
C17 0.0307(9) 0.0135(7) 0.0250(8) -0.0014(6) 0.0076(7) 0.0019(6)
C18 0.0227(8) 0.0164(7) 0.0184(7) -0.0017(6) 0.0058(6) 0.0038(6)
C19 0.0150(7) 0.0166(7) 0.0172(7) -0.0015(6) 0.0031(6) 0.0015(6)
C20 0.0136(7) 0.0154(7) 0.0185(7) -0.0008(6) 0.0029(6) 0.0019(6)
C21 0.0193(8) 0.0163(7) 0.0199(7) -0.0028(6) 0.0063(6) -0.0024(6)
C22 0.0306(9) 0.0193(8) 0.0241(8) -0.0052(7) 0.0082(7) -0.0054(6)
C23 0.0231(8) 0.0225(8) 0.0208(7) -0.0007(6) 0.0036(6) 0.0007(6)
C24 0.0228(8) 0.0204(8) 0.0239(8) -0.0051(6) 0.0116(6) -0.0043(6)
C25 0.0194(8) 0.0161(7) 0.0138(7) -0.0028(6) 0.0043(6) 0.0009(5)
C26 0.0243(8) 0.0227(8) 0.0193(8) -0.0063(7) 0.0017(6) -0.0008(6)
C27 0.0277(9) 0.0201(8) 0.0178(7) -0.0027(6) 0.0068(6) 0.0010(6)
C28 0.0222(8) 0.0195(8) 0.0202(8) 0.0007(6) 0.0074(6) 0.0007(6)
C29 0.0171(8) 0.0188(8) 0.0236(8) -0.0029(6) 0.0064(6) -0.0030(6)
C30 0.0132(7) 0.0195(8) 0.0203(7) -0.0015(6) 0.0022(6) 0.0009(6)
C31 0.0240(8) 0.0277(9) 0.0226(8) 0.0070(7) 0.0071(7) 0.0029(7)

loop_
_atom_type_symbol
_atom_type_description
_atom_type_scat_dispersion_real
_atom_type_scat_dispersion_imag
_atom_type_scat_source
C C 0.0181 0.0091 'International Tables Vol C Tables 4.2.6.8 and 6.1.1.4'
H H 0.0000 0.0000 'International Tables Vol C Tables 4.2.6.8 and 6.1.1.4'
Co Co -2.3653 3.6143 'International Tables Vol C Tables 4.2.6.8 and 6.1.1.4'
N N 0.0311 0.0180 'International Tables Vol C Tables 4.2.6.8 and 6.1.1.4'
O O 0.0492 0.0322 'International Tables Vol C Tables 4.2.6.8 and 6.1.1.4'

loop_
_geom_angle_atom_site_label_1
_geom_angle_atom_site_label_2
_geom_angle_atom_site_label_3
_geom_angle_site_symmetry_1
_geom_angle_site_symmetry_3
_geom_angle
_geom_angle_publ_flag
O1 Co1 N2 . . 167.97(5) ?
O1 Co1 O2 . . 84.99(4) ?
N2 Co1 O2 . . 94.44(5) ?
O1 Co1 N1 . . 93.97(5) ?
N2 Co1 N1 . . 85.34(6) ?
O2 Co1 N1 . . 173.95(5) ?
O1 Co1 C29 . . 101.53(6) ?
N2 Co1 C29 . . 90.49(6) ?
O2 Co1 C29 . . 94.81(6) ?
N1 Co1 C29 . . 91.25(6) ?
O1 C1 C6 . . 121.68(13) ?
O1 C1 C2 . . 119.22(13) ?
C6 C1 C2 . . 119.08(13) ?
C7 N1 C8 . . 121.10(12) ?
C7 N1 Co1 . . 125.29(10) ?
C8 N1 Co1 . . 113.48(10) ?
C1 O1 Co1 . . 129.49(9) ?
C20 O2 Co1 . . 128.76(9) ?
C3 C2 C1 . . 117.59(14) ?
C3 C2 C21 . . 121.39(14) ?
C1 C2 C21 . . 120.92(13) ?
C14 N2 C13 . . 120.52(13) ?
C14 N2 Co1 . . 125.84(11) ?
C13 N2 Co1 . . 113.63(10) ?
C2 C3 C4 . . 123.33(15) ?
C2 C3 H3 . . 118.3 ?
C4 C3 H3 . . 118.3 ?
N1 C7 C6 . . 125.70(14) ?
N1 C7 H7 . . 117.1 ?
C6 C7 H7 . . 117.2 ?
C7 C6 C5 . . 117.13(14) ?
C7 C6 C1 . . 122.72(14) ?
C5 C6 C1 . . 120.01(14) ?
C4 C5 C6 . . 120.21(14) ?
C4 C5 H5 . . 119.9 ?
C6 C5 H5 . . 119.9 ?
C5 C4 C3 . . 119.67(14) ?
C5 C4 H4 . . 120.2 ?
C3 C4 H4 . . 120.2 ?
C9 C8 C13 . . 119.85(14) ?
C9 C8 N1 . . 126.58(14) ?
C13 C8 N1 . . 113.53(13) ?
C10 C9 C8 . . 119.43(15) ?
C10 C9 H9 . . 120.3 ?
C8 C9 H9 . . 120.3 ?
C9 C10 C11 . . 120.56(15) ?
C9 C10 H10 . . 119.7 ?
C11 C10 H10 . . 119.7 ?
C12 C11 C10 . . 120.42(15) ?
C12 C11 H11 . . 119.8 ?
C10 C11 H11 . . 119.8 ?
C11 C12 C13 . . 119.39(15) ?
C11 C12 H12 . . 120.3 ?
C13 C12 H12 . . 120.3 ?
C12 C13 C8 . . 120.30(14) ?
C12 C13 N2 . . 126.01(14) ?
C8 C13 N2 . . 113.69(13) ?
N2 C14 C15 . . 125.54(14) ?
N2 C14 H14 . . 117.2 ?
C15 C14 H14 . . 117.2 ?
C14 C15 C16 . . 116.16(14) ?
C14 C15 C20 . . 123.03(14) ?
C16 C15 C20 . . 120.80(14) ?
C17 C16 C15 . . 120.20(14) ?
C17 C16 H16 . . 119.9 ?
C15 C16 H16 . . 119.9 ?
C16 C17 C18 . . 119.25(14) ?
C16 C17 H17 . . 120.4 ?
C18 C17 H17 . . 120.4 ?
C19 C18 C17 . . 123.60(14) ?
C19 C18 H18 . . 118.2 ?
C17 C18 H18 . . 118.2 ?
C18 C19 C20 . . 117.78(14) ?
C18 C19 C25 . . 121.37(13) ?
C20 C19 C25 . . 120.85(13) ?
O2 C20 C15 . . 122.05(13) ?
O2 C20 C19 . . 119.65(13) ?
C15 C20 C19 . . 118.30(13) ?
C2 C21 C22 . . 112.16(13) ?
C2 C21 C23 . . 108.59(12) ?
C22 C21 C23 . . 107.71(13) ?
C2 C21 C24 . . 111.53(13) ?
C22 C21 C24 . . 106.83(12) ?
C23 C21 C24 . . 109.94(13) ?
C21 C22 H22A . . 109.5 ?
C21 C22 H22B . . 109.5 ?
H22A C22 H22B . . 109.5 ?
C21 C22 H22C . . 109.5 ?
H22A C22 H22C . . 109.5 ?
H22B C22 H22C . . 109.5 ?
C21 C23 H23A . . 109.5 ?
C21 C23 H23B . . 109.5 ?
H23A C23 H23B . . 109.5 ?
C21 C23 H23C . . 109.5 ?
H23A C23 H23C . . 109.5 ?
H23B C23 H23C . . 109.5 ?
C21 C24 H24A . . 109.5 ?
C21 C24 H24B . . 109.5 ?
H24A C24 H24B . . 109.5 ?
C21 C24 H24C . . 109.5 ?
H24A C24 H24C . . 109.5 ?
H24B C24 H24C . . 109.5 ?
C19 C25 C27 . . 112.57(12) ?
C19 C25 C26 . . 109.61(13) ?
C27 C25 C26 . . 106.91(13) ?
C19 C25 C28 . . 109.14(13) ?
C27 C25 C28 . . 107.68(13) ?
C26 C25 C28 . . 110.92(12) ?
C25 C26 H26A . . 109.5 ?
C25 C26 H26B . . 109.5 ?
H26A C26 H26B . . 109.5 ?
C25 C26 H26C . . 109.5 ?
H26A C26 H26C . . 109.5 ?
H26B C26 H26C . . 109.5 ?
C25 C27 H27A . . 109.5 ?
C25 C27 H27B . . 109.5 ?
H27A C27 H27B . . 109.5 ?
C25 C27 H27C . . 109.5 ?
H27A C27 H27C . . 109.5 ?
H27B C27 H27C . . 109.5 ?
C25 C28 H28A . . 109.5 ?
C25 C28 H28B . . 109.5 ?
H28A C28 H28B . . 109.5 ?
C25 C28 H28C . . 109.5 ?
H28A C28 H28C . . 109.5 ?
H28B C28 H28C . . 109.5 ?
C30 C29 Co1 . . 109.74(11) ?
C30 C29 H29A . . 109.7 ?
Co1 C29 H29A . . 109.7 ?
C30 C29 H29B . . 109.7 ?
Co1 C29 H29B . . 109.7 ?
H29A C29 H29B . . 108.2 ?
O3 C30 C29 . . 120.96(14) ?
O3 C30 C31 . . 120.46(14) ?
C29 C30 C31 . . 118.53(14) ?
C30 C31 H31A . . 109.5 ?
C30 C31 H31B . . 109.5 ?
H31A C31 H31B . . 109.5 ?
C30 C31 H31C . . 109.5 ?
H31A C31 H31C . . 109.5 ?
H31B C31 H31C . . 109.5 ?

loop_
_geom_bond_atom_site_label_1
_geom_bond_atom_site_label_2
_geom_bond_site_symmetry_2
_geom_bond_distance
_geom_bond_publ_flag
Co1 O1 . 1.8663(10) ?
Co1 N2 . 1.8705(13) ?
Co1 O2 . 1.8736(10) ?
Co1 N1 . 1.8770(12) ?
Co1 C29 . 1.9840(17) ?
C1 O1 . 1.3110(18) ?
C1 C6 . 1.427(2) ?
C1 C2 . 1.438(2) ?
N1 C7 . 1.312(2) ?
N1 C8 . 1.4212(19) ?
O2 C20 . 1.3078(19) ?
C2 C3 . 1.384(2) ?
C2 C21 . 1.530(2) ?
N2 C14 . 1.310(2) ?
N2 C13 . 1.4208(19) ?
C3 C4 . 1.403(2) ?
C3 H3 . 0.93 ?
O3 C30 . 1.2243(19) ?
C7 C6 . 1.420(2) ?
C7 H7 . 0.93 ?
C6 C5 . 1.422(2) ?
C5 C4 . 1.364(2) ?
C5 H5 . 0.93 ?
C4 H4 . 0.93 ?
C8 C9 . 1.398(2) ?
C8 C13 . 1.402(2) ?
C9 C10 . 1.384(2) ?
C9 H9 . 0.93 ?
C10 C11 . 1.397(2) ?
C10 H10 . 0.93 ?
C11 C12 . 1.384(2) ?
C11 H11 . 0.93 ?
C12 C13 . 1.395(2) ?
C12 H12 . 0.93 ?
C14 C15 . 1.419(2) ?
C14 H14 . 0.93 ?
C15 C16 . 1.423(2) ?
C15 C20 . 1.428(2) ?
C16 C17 . 1.363(2) ?
C16 H16 . 0.93 ?
C17 C18 . 1.408(2) ?
C17 H17 . 0.93 ?
C18 C19 . 1.386(2) ?
C18 H18 . 0.93 ?
C19 C20 . 1.443(2) ?
C19 C25 . 1.531(2) ?
C21 C22 . 1.537(2) ?
C21 C23 . 1.539(2) ?
C21 C24 . 1.540(2) ?
C22 H22A . 0.96 ?
C22 H22B . 0.96 ?
C22 H22C . 0.96 ?
C23 H23A . 0.96 ?
C23 H23B . 0.96 ?
C23 H23C . 0.96 ?
C24 H24A . 0.96 ?
C24 H24B . 0.96 ?
C24 H24C . 0.96 ?
C25 C27 . 1.535(2) ?
C25 C26 . 1.536(2) ?
C25 C28 . 1.536(2) ?
C26 H26A . 0.96 ?
C26 H26B . 0.96 ?
C26 H26C . 0.96 ?
C27 H27A . 0.96 ?
C27 H27B . 0.96 ?
C27 H27C . 0.96 ?
C28 H28A . 0.96 ?
C28 H28B . 0.96 ?
C28 H28C . 0.96 ?
C29 C30 . 1.486(2) ?
C29 H29A . 0.97 ?
C29 H29B . 0.97 ?
C30 C31 . 1.502(2) ?
C31 H31A . 0.96 ?
C31 H31B . 0.96 ?
C31 H31C . 0.96 ?
